data_2002318
loop_
_publ_author_name
'Mueller-Buschbaum, Hk'
'Waburg, M'

_publ_section_title
;
Pseudobrookite mit weitgehend geordneter Metallverteilung: Co Ti2 O5,
Mg Ti2 O5 und Fe Ti2 O5
;
_journal_name_full
;
Monatshefte fuer Chemie und verwandte Teile anderer Wissenschaften
(109,1978-)
;
_journal_page_first 21
_journal_page_last 25
_journal_volume 114
_journal_year 1983
_chemical_formula_structural 'Fe Ti2 O5'
_chemical_formula_sum 'Fe O5 Ti2'
_chemical_name_systematic 'Iron dititanium oxide'
_space_group_IT_number 63
_symmetry_cell_setting orthorhombic
_symmetry_Int_Tables_number 63
_symmetry_space_group_name_Hall '-C 2c 2'
_symmetry_space_group_name_H-M 'C m c m'
_cell_angle_alpha 90
_cell_angle_beta 90
_cell_angle_gamma 90
_cell_formula_units_Z 4
_cell_length_a 3.756
_cell_length_b 9.812
_cell_length_c 10.093
_cell_volume 372.0
_cod_database_code 2002318

loop_
_symmetry_equiv_pos_as_xyz
x,y,z
x,-y,-z
x,y,1/2-z
x,-y,1/2+z
-x,-y,-z
-x,y,z
-x,-y,1/2+z
-x,y,1/2-z
1/2+x,1/2+y,z
1/2+x,1/2-y,-z
1/2+x,1/2+y,1/2-z
1/2+x,1/2-y,1/2+z
1/2-x,1/2-y,-z
1/2-x,1/2+y,z
1/2-x,1/2-y,1/2+z
1/2-x,1/2+y,1/2-z

loop_
_atom_site_label
_atom_site_type_symbol
_atom_site_symmetry_multiplicity
_atom_site_Wyckoff_symbol
_atom_site_fract_x
_atom_site_fract_y
_atom_site_fract_z
_atom_site_occupancy
_atom_site_attached_hydrogens
_atom_site_calc_flag
Fe1 Fe2+ 4 c 0. 0.1928 0.25 1. 0 d
Ti1 Ti4+ 8 f 0. 0.1342 0.5655 1. 0 d
O1 O2- 4 c 0. 0.7838 0.25 1. 0 d
O2 O2- 8 f 0. 0.0456 0.1136 1. 0 d
O3 O2- 8 f 0. 0.3148 0.0612 1. 0 d

loop_
_atom_type_symbol
_atom_type_oxidation_number
Fe2+ 2.000
Ti4+ 4.000
O2- -2.000
